data_4342227
loop_
_publ_author_name
'Maity, Suvendu'
'Kundu, Suman'
'Saha Roy, Amit'
'Weyherm\"uller, Thomas'
'Ghosh, Prasanta'

_publ_section_title
;
 Orthometalation of Dibenzo[1,2]quinoxaline with Ruthenium(II/III),
 Osmium(II/III/IV), and Rhodium(III) Ions and Orthometalated [RuNO](6/7)
 Derivatives.
;
_journal_issue 4
_journal_name_full 'Inorganic chemistry'
_journal_page_first 1384
_journal_page_last 1394
_journal_paper_doi 10.1021/ic502320m
_journal_volume 54
_journal_year 2015
_chemical_compound_source 'dichloromethane, hexane'
_chemical_formula_moiety 'C52 H39 Cl2 N2 P2 Rh, 2(C H2 Cl2)'
_chemical_formula_sum 'C54 H43 Cl6 N2 P2 Rh'
_chemical_formula_weight 1097.45
_chemical_name_systematic
; 
 ? 
;
_space_group_IT_number 14
_symmetry_cell_setting monoclinic
_symmetry_Int_Tables_number 14
_symmetry_space_group_name_Hall '-P 2ybc'
_symmetry_space_group_name_H-M 'P 1 21/c 1'
_atom_sites_solution_hydrogens geom
_atom_sites_solution_primary direct
_atom_sites_solution_secondary difmap
_audit_block_code WGT-PG-504-67
_audit_creation_date 2012-03-07
_audit_creation_method SHELXL-97
_cell_angle_alpha 90.00
_cell_angle_beta 96.562(13)
_cell_angle_gamma 90.00
_cell_formula_units_Z 4
_cell_length_a 11.876(3)
_cell_length_b 13.325(2)
_cell_length_c 29.659(3)
_cell_measurement_reflns_used 88821
_cell_measurement_temperature 100(2)
_cell_measurement_theta_max 28.9999
_cell_measurement_theta_min 2.775
_cell_volume 4662.7(15)
_computing_cell_refinement 'DENZO (Bruker AXS, 2006)'
_computing_data_collection 'DATCOL (Bruker AXS, 2006)'
_computing_data_reduction 'DENZO (Bruker AXS, 2006)'
_computing_structure_refinement 'SHELXL-97 (Sheldrick, 1997)'
_computing_structure_solution 'SHELXS-97 (Sheldrick, 1990)'
_diffrn_ambient_temperature 100(2)
_diffrn_detector_area_resol_mean 18.02
_diffrn_measured_fraction_theta_full 0.999
_diffrn_measured_fraction_theta_max 0.999
_diffrn_measurement_device_type 'Bruker AXS Enraf-Nonius KappaCCD'
_diffrn_measurement_method 'CCD \f- and \w-scans'
_diffrn_radiation_monochromator graphite
_diffrn_radiation_source '0.2 x 2mm^2^ focus rotating anode'
_diffrn_radiation_type MoK\a
_diffrn_radiation_wavelength 0.71073
_diffrn_reflns_av_R_equivalents 0.0647
_diffrn_reflns_av_sigmaI/netI 0.0421
_diffrn_reflns_limit_h_max 16
_diffrn_reflns_limit_h_min -16
_diffrn_reflns_limit_k_max 18
_diffrn_reflns_limit_k_min -18
_diffrn_reflns_limit_l_max 40
_diffrn_reflns_limit_l_min -39
_diffrn_reflns_number 79713
_diffrn_reflns_theta_full 28.70
_diffrn_reflns_theta_max 28.70
_diffrn_reflns_theta_min 2.97
_exptl_absorpt_coefficient_mu 0.821
_exptl_absorpt_correction_T_max 0.93854
_exptl_absorpt_correction_T_min 0.91122
_exptl_absorpt_correction_type gaussian
_exptl_absorpt_process_details 'SADABS (Bruker AXS, 2008)'
_exptl_crystal_colour yellow
_exptl_crystal_density_diffrn 1.563
_exptl_crystal_density_method 'not measured'
_exptl_crystal_description block
_exptl_crystal_F_000 2232
_exptl_crystal_size_max 0.18
_exptl_crystal_size_mid 0.16
_exptl_crystal_size_min 0.12
_refine_diff_density_max 1.219
_refine_diff_density_min -0.730
_refine_diff_density_rms 0.092
_refine_ls_extinction_method none
_refine_ls_goodness_of_fit_ref 1.044
_refine_ls_hydrogen_treatment constr
_refine_ls_matrix_type full
_refine_ls_number_parameters 640
_refine_ls_number_reflns 12008
_refine_ls_number_restraints 120
_refine_ls_restrained_S_all 1.046
_refine_ls_R_factor_all 0.0635
_refine_ls_R_factor_gt 0.0407
_refine_ls_shift/su_max 0.002
_refine_ls_shift/su_mean 0.000
_refine_ls_structure_factor_coef Fsqd
_refine_ls_weighting_details 'calc w=1/[\s^2^(Fo^2^)+(0.0314P)^2^+9.4485P] where P=(Fo^2^+2Fc^2^)/3'
_refine_ls_weighting_scheme calc
_refine_ls_wR_factor_gt 0.0883
_refine_ls_wR_factor_ref 0.0989
_reflns_number_gt 9222
_reflns_number_total 12008
_reflns_threshold_expression >2sigma(I)
_cod_data_source_file ic502320m_si_002.cif
_cod_data_source_block 5.2CH2Cl2
_cod_depositor_comments
;
The following automatic conversions were performed:

'_symmetry_cell_setting' value 'Monoclinic' changed to 'monoclinic'
according to
/usr/data/users/saulius/crontab/automatic-downloads/rss-feeds/ACS/lib/dictionaries/cif_core.dic
dictionary named 'cif_core.dic' version 2.4.2 from 2011-04-26.

Automatic conversion script
Id: cif_fix_values 3008 2015-01-20 13:52:24Z robertas 

 Adding full bibliography for 4342224--4342227.cif.
;
_cod_original_cell_volume 4662.7(14)
_cod_original_sg_symbol_Hall '-p 2ybc'
_cod_original_sg_symbol_H-M 'P 21/c'
_cod_database_code 4342227

loop_
_symmetry_equiv_pos_as_xyz
'x, y, z'
'-x, y+1/2, -z+1/2'
'-x, -y, -z'
'x, -y-1/2, z-1/2'

loop_
_atom_site_label
_atom_site_type_symbol
_atom_site_fract_x
_atom_site_fract_y
_atom_site_fract_z
_atom_site_U_iso_or_equiv
_atom_site_adp_type
_atom_site_occupancy
_atom_site_symmetry_multiplicity
_atom_site_calc_flag
_atom_site_refinement_flags
_atom_site_disorder_assembly
_atom_site_disorder_group
Rh1 Rh 0.480367(16) 0.426402(15) 0.126737(7) 0.01383(6) Uani 1 1 d . . .
Cl1 Cl 0.50188(5) 0.55320(5) 0.06715(2) 0.01926(13) Uani 1 1 d . . .
Cl2 Cl 0.43899(6) 0.54479(5) 0.18140(2) 0.02110(14) Uani 1 1 d . . .
N1 N 0.51336(18) 0.31081(17) 0.08468(7) 0.0154(4) Uani 1 1 d . . .
C2 C 0.5432(2) 0.3139(2) 0.04270(9) 0.0197(5) Uani 1 1 d . . .
H2 H 0.5496 0.3768 0.0281 0.024 Uiso 1 1 calc R . .
C3 C 0.5650(2) 0.2257(2) 0.02029(10) 0.0247(6) Uani 1 1 d . . .
H3 H 0.5882 0.2309 -0.0092 0.030 Uiso 1 1 calc R . .
N4 N 0.5553(2) 0.13440(19) 0.03762(8) 0.0253(5) Uani 1 1 d . . .
C5 C 0.5228(2) 0.1304(2) 0.07980(9) 0.0208(6) Uani 1 1 d . . .
C6 C 0.5070(3) 0.0341(2) 0.10170(10) 0.0243(6) Uani 1 1 d . . .
C7 C 0.5192(3) -0.0564(2) 0.07853(11) 0.0329(7) Uani 1 1 d . . .
H7 H 0.5404 -0.0551 0.0486 0.039 Uiso 1 1 calc R . .
C8 C 0.5006(3) -0.1470(2) 0.09872(12) 0.0383(8) Uani 1 1 d . . .
H8 H 0.5097 -0.2079 0.0828 0.046 Uiso 1 1 calc R . .
C9 C 0.4685(3) -0.1495(2) 0.14263(12) 0.0364(8) Uani 1 1 d . . .
H9 H 0.4537 -0.2120 0.1562 0.044 Uiso 1 1 calc R . .
C10 C 0.4583(3) -0.0623(2) 0.16611(11) 0.0303(7) Uani 1 1 d . . .
H10 H 0.4382 -0.0653 0.1962 0.036 Uiso 1 1 calc R . .
C11 C 0.4769(2) 0.0316(2) 0.14671(10) 0.0233(6) Uani 1 1 d . . .
C12 C 0.4643(2) 0.1252(2) 0.17133(9) 0.0198(5) Uani 1 1 d . . .
C13 C 0.4404(2) 0.1299(2) 0.21643(9) 0.0225(6) Uani 1 1 d . . .
H13 H 0.4319 0.0699 0.2330 0.027 Uiso 1 1 calc R . .
C14 C 0.4292(2) 0.2218(2) 0.23668(9) 0.0228(6) Uani 1 1 d . . .
H14 H 0.4145 0.2236 0.2675 0.027 Uiso 1 1 calc R . .
C15 C 0.4387(2) 0.3121(2) 0.21384(9) 0.0193(5) Uani 1 1 d . . .
H15 H 0.4288 0.3740 0.2288 0.023 Uiso 1 1 calc R . .
C16 C 0.4626(2) 0.3115(2) 0.16934(9) 0.0163(5) Uani 1 1 d . . .
C17 C 0.4759(2) 0.2175(2) 0.14904(9) 0.0171(5) Uani 1 1 d . . .
C18 C 0.5042(2) 0.2182(2) 0.10364(9) 0.0164(5) Uani 1 1 d . . .
P20 P 0.28348(5) 0.41541(5) 0.10430(2) 0.01601(14) Uani 1 1 d . . .
C21 C 0.2063(2) 0.5311(2) 0.08837(9) 0.0191(5) Uani 1 1 d . . .
C22 C 0.0931(2) 0.5231(2) 0.06982(10) 0.0222(6) Uani 1 1 d . . .
H22 H 0.0597 0.4588 0.0646 0.027 Uiso 1 1 calc R . .
C23 C 0.0296(2) 0.6084(2) 0.05906(10) 0.0270(6) Uani 1 1 d . . .
H23 H -0.0473 0.6026 0.0465 0.032 Uiso 1 1 calc R . .
C24 C 0.0781(3) 0.7025(2) 0.06656(10) 0.0275(7) Uani 1 1 d . . .
H24 H 0.0342 0.7611 0.0594 0.033 Uiso 1 1 calc R . .
C25 C 0.1899(3) 0.7108(2) 0.08439(10) 0.0276(7) Uani 1 1 d . . .
H25 H 0.2231 0.7754 0.0891 0.033 Uiso 1 1 calc R . .
C26 C 0.2547(2) 0.6255(2) 0.09552(10) 0.0228(6) Uani 1 1 d . . .
H26 H 0.3317 0.6318 0.1080 0.027 Uiso 1 1 calc R . .
C31 C 0.2014(2) 0.3647(3) 0.14788(10) 0.0289(7) Uani 1 1 d . . .
C32 C 0.2000(3) 0.2625(3) 0.15736(12) 0.0411(9) Uani 1 1 d . . .
H32 H 0.2412 0.2167 0.1409 0.049 Uiso 1 1 calc R . .
C33 C 0.1373(3) 0.2278(4) 0.19138(15) 0.0670(16) Uani 1 1 d . . .
H33 H 0.1344 0.1579 0.1976 0.080 Uiso 1 1 calc R . .
C34 C 0.0795(4) 0.2946(6) 0.21612(16) 0.088(2) Uani 1 1 d . . .
H34 H 0.0364 0.2706 0.2390 0.106 Uiso 1 1 calc R . .
C35 C 0.0845(4) 0.3946(6) 0.20767(14) 0.084(2) Uani 1 1 d . . .
H35 H 0.0462 0.4403 0.2252 0.101 Uiso 1 1 calc R . .
C36 C 0.1451(3) 0.4307(4) 0.17372(11) 0.0517(11) Uani 1 1 d . . .
H36 H 0.1480 0.5008 0.1682 0.062 Uiso 1 1 calc R . .
C41 C 0.2481(2) 0.33964(19) 0.05293(9) 0.0167(5) Uani 1 1 d . . .
C42 C 0.1750(2) 0.2579(2) 0.04959(10) 0.0229(6) Uani 1 1 d . . .
H42 H 0.1385 0.2383 0.0751 0.027 Uiso 1 1 calc R . .
C43 C 0.1549(2) 0.2046(2) 0.00920(11) 0.0263(6) Uani 1 1 d . . .
H43 H 0.1050 0.1487 0.0073 0.032 Uiso 1 1 calc R . .
C44 C 0.2070(2) 0.2326(2) -0.02807(10) 0.0234(6) Uani 1 1 d . . .
H44 H 0.1946 0.1949 -0.0554 0.028 Uiso 1 1 calc R . .
C45 C 0.2773(2) 0.3158(2) -0.02568(10) 0.0214(6) Uani 1 1 d . . .
H45 H 0.3117 0.3362 -0.0516 0.026 Uiso 1 1 calc R . .
C46 C 0.2974(2) 0.3693(2) 0.01466(9) 0.0190(5) Uani 1 1 d . . .
H46 H 0.3451 0.4267 0.0161 0.023 Uiso 1 1 calc R . .
P50 P 0.67755(6) 0.44089(5) 0.15307(2) 0.01693(14) Uani 1 1 d . . .
C51 C 0.7247(2) 0.3927(3) 0.21020(10) 0.0285(7) Uani 1 1 d . . .
C52 C 0.7749(3) 0.4569(3) 0.24382(11) 0.0412(9) Uani 1 1 d . . .
H52 H 0.7839 0.5262 0.2375 0.049 Uiso 1 1 calc R . .
C53 C 0.8117(4) 0.4187(4) 0.28662(12) 0.0626(14) Uani 1 1 d . . .
H53 H 0.8472 0.4623 0.3093 0.075 Uiso 1 1 calc R . .
C54 C 0.7977(4) 0.3195(5) 0.29655(14) 0.0731(18) Uani 1 1 d . . .
H54 H 0.8239 0.2945 0.3259 0.088 Uiso 1 1 calc R . .
C55 C 0.7453(3) 0.2557(4) 0.26382(16) 0.0634(15) Uani 1 1 d . . .
H55 H 0.7342 0.1871 0.2709 0.076 Uiso 1 1 calc R . .
C56 C 0.7090(3) 0.2920(3) 0.22057(13) 0.0421(10) Uani 1 1 d . . .
H56 H 0.6734 0.2480 0.1981 0.050 Uiso 1 1 calc R . .
C61 C 0.7641(2) 0.3763(2) 0.11531(9) 0.0177(5) Uani 1 1 d . . .
C62 C 0.7629(2) 0.4181(2) 0.07206(10) 0.0220(6) Uani 1 1 d . . .
H62 H 0.7196 0.4768 0.0644 0.026 Uiso 1 1 calc R . .
C63 C 0.8241(2) 0.3746(2) 0.04030(10) 0.0234(6) Uani 1 1 d . . .
H63 H 0.8226 0.4033 0.0109 0.028 Uiso 1 1 calc R . .
C64 C 0.8878(3) 0.2893(2) 0.05135(11) 0.0287(7) Uani 1 1 d . . .
H64 H 0.9288 0.2587 0.0293 0.034 Uiso 1 1 calc R . .
C65 C 0.8916(3) 0.2488(2) 0.09412(12) 0.0309(7) Uani 1 1 d . . .
H65 H 0.9368 0.1911 0.1018 0.037 Uiso 1 1 calc R . .
C66 C 0.8297(2) 0.2917(2) 0.12640(10) 0.0246(6) Uani 1 1 d . . .
H66 H 0.8323 0.2631 0.1558 0.030 Uiso 1 1 calc R . .
C71 C 0.7450(2) 0.5649(2) 0.15433(9) 0.0203(5) Uani 1 1 d . . .
C72 C 0.6857(3) 0.6539(2) 0.15485(9) 0.0239(6) Uani 1 1 d . . .
H72 H 0.6052 0.6533 0.1523 0.029 Uiso 1 1 calc R . .
C73 C 0.7444(3) 0.7449(2) 0.15910(10) 0.0297(7) Uani 1 1 d . . .
H73 H 0.7035 0.8061 0.1597 0.036 Uiso 1 1 calc R . .
C74 C 0.8610(3) 0.7466(3) 0.16248(10) 0.0309(7) Uani 1 1 d . . .
H74 H 0.9004 0.8087 0.1657 0.037 Uiso 1 1 calc R . .
C75 C 0.9202(3) 0.6583(3) 0.16125(12) 0.0346(8) Uani 1 1 d . . .
H75 H 1.0007 0.6595 0.1633 0.042 Uiso 1 1 calc R . .
C76 C 0.8635(3) 0.5676(3) 0.15700(11) 0.0309(7) Uani 1 1 d . . .
H76 H 0.9050 0.5069 0.1559 0.037 Uiso 1 1 calc R . .
C80 C -0.2700(5) 0.0184(6) -0.0270(2) 0.0414(17) Uani 0.50 1 d PD A 1
H80A H -0.3068 -0.0448 -0.0191 0.050 Uiso 0.50 1 calc PR A 1
H80B H -0.3274 0.0726 -0.0288 0.050 Uiso 0.50 1 calc PR A 1
Cl81 Cl -0.1565(2) 0.04768(15) 0.01504(9) 0.0639(7) Uani 0.50 1 d PDU A 1
Cl82 Cl -0.21643(15) 0.00528(15) -0.07981(8) 0.0317(4) Uani 0.50 1 d PDU A 1
C85 C -0.2222(9) 0.0082(17) -0.0732(5) 0.132(8) Uani 0.50 1 d PDU B 2
H85A H -0.2747 0.0488 -0.0942 0.158 Uiso 0.50 1 calc PR B 2
H85B H -0.2558 -0.0593 -0.0706 0.158 Uiso 0.50 1 calc PR B 2
Cl86 Cl -0.2015(2) 0.06678(14) -0.01874(7) 0.0462(5) Uani 0.50 1 d PDU B 2
Cl87 Cl -0.08813(16) -0.00221(15) -0.09461(6) 0.0433(4) Uani 0.50 1 d PDU B 2
C90 C 0.2009(5) -0.0062(6) -0.1094(3) 0.0385(17) Uani 0.50 1 d PDU C 1
H90A H 0.2296 -0.0650 -0.0912 0.046 Uiso 0.50 1 calc PR C 1
H90B H 0.2508 0.0517 -0.1005 0.046 Uiso 0.50 1 calc PR C 1
Cl91 Cl 0.05986(13) 0.02162(12) -0.09829(6) 0.0347(4) Uani 0.50 1 d PDU C 1
Cl92 Cl 0.2037(3) -0.03274(18) -0.16889(10) 0.0502(6) Uani 0.50 1 d PDU C 1
C95 C 0.2151(8) -0.0154(8) -0.2018(3) 0.088(4) Uani 0.50 1 d PDU D 2
H95A H 0.2858 -0.0507 -0.2070 0.106 Uiso 0.50 1 calc PR D 2
H95B H 0.2162 0.0525 -0.2153 0.106 Uiso 0.50 1 calc PR D 2
Cl96 Cl 0.0937(2) -0.0842(2) -0.22636(12) 0.0828(8) Uani 0.50 1 d PDU D 2
Cl97 Cl 0.2030(3) -0.0071(2) -0.14240(17) 0.0833(11) Uani 0.50 1 d PDU D 2

loop_
_atom_site_aniso_label
_atom_site_aniso_U_11
_atom_site_aniso_U_22
_atom_site_aniso_U_33
_atom_site_aniso_U_23
_atom_site_aniso_U_13
_atom_site_aniso_U_12
Rh1 0.01243(9) 0.01928(10) 0.00946(9) -0.00021(8) -0.00010(6) 0.00144(8)
Cl1 0.0182(3) 0.0238(3) 0.0153(3) 0.0024(2) -0.0003(2) -0.0007(2)
Cl2 0.0218(3) 0.0253(3) 0.0153(3) -0.0062(2) -0.0015(2) 0.0043(3)
N1 0.0136(10) 0.0228(11) 0.0096(10) 0.0003(8) -0.0001(8) 0.0025(9)
C2 0.0170(12) 0.0305(15) 0.0114(13) 0.0015(11) 0.0004(10) -0.0014(11)
C3 0.0251(15) 0.0363(16) 0.0135(14) -0.0033(12) 0.0055(11) 0.0015(12)
N4 0.0278(13) 0.0317(13) 0.0162(12) -0.0071(10) 0.0019(10) 0.0029(11)
C5 0.0197(13) 0.0264(14) 0.0154(13) -0.0052(11) -0.0013(10) 0.0011(11)
C6 0.0258(15) 0.0245(14) 0.0208(15) -0.0036(11) -0.0052(11) 0.0018(12)
C7 0.0416(19) 0.0296(16) 0.0249(16) -0.0067(13) -0.0069(14) 0.0068(14)
C8 0.049(2) 0.0259(16) 0.0353(19) -0.0096(14) -0.0146(16) 0.0092(15)
C9 0.048(2) 0.0220(15) 0.0350(19) 0.0030(13) -0.0140(16) -0.0009(14)
C10 0.0348(17) 0.0264(15) 0.0265(16) 0.0032(12) -0.0100(13) -0.0008(13)
C11 0.0238(14) 0.0243(14) 0.0198(14) 0.0007(11) -0.0060(11) 0.0017(11)
C12 0.0181(13) 0.0233(14) 0.0169(14) 0.0025(11) -0.0032(10) -0.0011(11)
C13 0.0221(14) 0.0284(15) 0.0160(14) 0.0060(11) -0.0025(11) -0.0022(11)
C14 0.0184(13) 0.0386(16) 0.0114(13) 0.0042(11) 0.0013(10) 0.0022(12)
C15 0.0172(12) 0.0277(14) 0.0127(13) -0.0027(11) 0.0007(10) 0.0023(11)
C16 0.0126(11) 0.0236(13) 0.0123(12) 0.0001(10) -0.0006(9) 0.0004(10)
C17 0.0152(12) 0.0232(13) 0.0123(13) 0.0013(10) -0.0016(10) 0.0000(10)
C18 0.0132(12) 0.0217(13) 0.0138(13) -0.0014(10) -0.0006(10) 0.0015(10)
P20 0.0129(3) 0.0224(3) 0.0127(3) 0.0015(3) 0.0014(2) 0.0022(3)
C21 0.0167(13) 0.0241(13) 0.0161(13) -0.0038(11) 0.0004(10) 0.0068(11)
C22 0.0158(13) 0.0283(15) 0.0218(14) -0.0022(11) -0.0014(11) 0.0022(11)
C23 0.0184(14) 0.0366(16) 0.0248(16) -0.0022(13) -0.0025(11) 0.0085(12)
C24 0.0283(15) 0.0290(15) 0.0240(16) -0.0041(12) -0.0019(12) 0.0123(13)
C25 0.0329(16) 0.0232(14) 0.0254(16) -0.0066(12) -0.0023(13) 0.0045(12)
C26 0.0200(13) 0.0283(15) 0.0190(14) -0.0050(11) -0.0029(11) 0.0042(11)
C31 0.0128(13) 0.058(2) 0.0164(14) 0.0133(14) 0.0023(10) 0.0025(13)
C32 0.0171(15) 0.068(2) 0.0364(19) 0.0300(18) -0.0043(13) -0.0096(15)
C33 0.0257(19) 0.117(4) 0.054(3) 0.062(3) -0.0143(18) -0.017(2)
C34 0.024(2) 0.200(7) 0.041(3) 0.066(4) 0.0078(18) 0.003(3)
C35 0.037(2) 0.190(7) 0.028(2) 0.035(3) 0.0163(18) 0.039(3)
C36 0.0340(19) 0.104(4) 0.0182(16) 0.009(2) 0.0087(14) 0.022(2)
C41 0.0137(12) 0.0180(12) 0.0179(13) 0.0011(10) -0.0008(10) 0.0033(10)
C42 0.0201(14) 0.0210(13) 0.0285(16) 0.0027(11) 0.0067(11) -0.0004(11)
C43 0.0221(14) 0.0188(13) 0.0370(18) -0.0033(12) -0.0005(12) -0.0022(11)
C44 0.0218(14) 0.0214(13) 0.0260(15) -0.0059(11) -0.0020(11) 0.0019(11)
C45 0.0185(13) 0.0256(14) 0.0195(14) -0.0003(11) -0.0003(11) 0.0003(11)
C46 0.0158(12) 0.0217(13) 0.0185(14) 0.0018(10) -0.0021(10) -0.0011(10)
P50 0.0136(3) 0.0241(3) 0.0125(3) 0.0026(3) -0.0011(2) 0.0004(3)
C51 0.0134(13) 0.054(2) 0.0174(14) 0.0111(13) -0.0008(11) 0.0043(13)
C52 0.0322(18) 0.073(3) 0.0169(15) -0.0009(16) -0.0019(13) 0.0192(18)
C53 0.053(3) 0.117(4) 0.0161(17) 0.004(2) -0.0027(16) 0.039(3)
C54 0.040(2) 0.155(6) 0.025(2) 0.041(3) 0.0036(17) 0.041(3)
C55 0.0222(18) 0.105(4) 0.064(3) 0.065(3) 0.0107(18) 0.017(2)
C56 0.0153(14) 0.066(2) 0.043(2) 0.0340(19) -0.0047(13) -0.0053(15)
C61 0.0144(12) 0.0195(13) 0.0187(14) -0.0008(10) -0.0002(10) -0.0026(10)
C62 0.0171(12) 0.0265(14) 0.0225(14) 0.0030(12) 0.0034(10) 0.0024(11)
C63 0.0172(13) 0.0314(15) 0.0224(15) 0.0007(12) 0.0054(11) -0.0013(11)
C64 0.0210(14) 0.0289(16) 0.0375(18) -0.0081(13) 0.0091(13) -0.0012(12)
C65 0.0266(16) 0.0224(15) 0.043(2) 0.0003(13) 0.0030(14) 0.0058(12)
C66 0.0232(14) 0.0235(14) 0.0267(16) 0.0046(12) 0.0006(12) -0.0002(11)
C71 0.0194(13) 0.0279(14) 0.0135(13) -0.0036(11) 0.0017(10) -0.0045(11)
C72 0.0247(14) 0.0295(15) 0.0167(14) 0.0025(11) -0.0014(11) -0.0034(12)
C73 0.0345(17) 0.0278(15) 0.0254(16) 0.0010(13) -0.0030(13) -0.0035(13)
C74 0.0346(17) 0.0361(17) 0.0221(16) -0.0055(13) 0.0031(13) -0.0160(14)
C75 0.0231(15) 0.0440(19) 0.0376(19) -0.0157(15) 0.0074(13) -0.0113(14)
C76 0.0199(14) 0.0374(17) 0.0358(18) -0.0149(14) 0.0053(12) -0.0047(13)
C80 0.030(4) 0.044(4) 0.048(5) -0.006(3) -0.008(3) 0.006(3)
Cl81 0.0751(15) 0.0389(10) 0.0691(15) -0.0230(10) -0.0296(12) 0.0019(10)
Cl82 0.0247(8) 0.0221(8) 0.0477(11) 0.0046(7) 0.0020(8) 0.0018(7)
C85 0.129(14) 0.124(13) 0.145(15) -0.008(12) 0.024(12) -0.014(11)
Cl86 0.0660(13) 0.0360(9) 0.0389(10) 0.0029(8) 0.0155(10) 0.0129(10)
Cl87 0.0484(10) 0.0490(10) 0.0325(9) 0.0055(8) 0.0052(8) 0.0117(8)
C90 0.027(4) 0.039(4) 0.049(5) 0.005(4) 0.001(4) 0.003(3)
Cl91 0.0270(8) 0.0257(7) 0.0525(10) -0.0016(7) 0.0088(7) 0.0010(6)
Cl92 0.0667(15) 0.0363(11) 0.0502(14) -0.0122(11) 0.0182(13) 0.0027(10)
C95 0.102(8) 0.054(6) 0.092(8) -0.006(6) -0.055(7) 0.003(6)
Cl96 0.0457(13) 0.0779(17) 0.123(2) -0.0266(17) 0.0029(14) -0.0022(12)
Cl97 0.0655(18) 0.0452(16) 0.129(3) 0.034(2) -0.033(2) -0.0184(13)

loop_
_atom_type_symbol
_atom_type_description
_atom_type_scat_dispersion_real
_atom_type_scat_dispersion_imag
_atom_type_scat_source
C C 0.0033 0.0016 'International Tables Vol C Tables 4.2.6.8 and 6.1.1.4'
H H 0.0000 0.0000 'International Tables Vol C Tables 4.2.6.8 and 6.1.1.4'
N N 0.0061 0.0033 'International Tables Vol C Tables 4.2.6.8 and 6.1.1.4'
P P 0.1023 0.0942 'International Tables Vol C Tables 4.2.6.8 and 6.1.1.4'
Cl Cl 0.1484 0.1585 'International Tables Vol C Tables 4.2.6.8 and 6.1.1.4'
Rh Rh -1.1178 0.9187 'International Tables Vol C Tables 4.2.6.8 and 6.1.1.4'

loop_
_exptl_crystal_face_index_h
_exptl_crystal_face_index_k
_exptl_crystal_face_index_l
_exptl_crystal_face_perp_dist
-1.00 0.00 0.00 0.0800
1.00 0.00 0.00 0.0800
0.00 2.00 -1.00 0.0900
0.00 1.00 1.00 0.0800
0.00 -1.00 1.00 0.0400
0.00 1.00 2.00 0.0600
0.00 0.00 -1.00 0.0900
0.00 0.00 1.00 0.0900
0.00 -1.00 -1.00 0.0600

loop_
_geom_angle_atom_site_label_1
_geom_angle_atom_site_label_2
_geom_angle_atom_site_label_3
_geom_angle
C16 Rh1 N1 81.44(10)
C16 Rh1 Cl2 91.86(8)
N1 Rh1 Cl2 173.29(6)
C16 Rh1 P20 87.60(7)
N1 Rh1 P20 91.94(6)
Cl2 Rh1 P20 87.58(3)
C16 Rh1 P50 91.47(7)
N1 Rh1 P50 90.64(6)
Cl2 Rh1 P50 89.70(3)
P20 Rh1 P50 177.09(3)
C16 Rh1 Cl1 173.34(8)
N1 Rh1 Cl1 92.06(6)
Cl2 Rh1 Cl1 94.64(3)
P20 Rh1 Cl1 91.19(2)
P50 Rh1 Cl1 90.06(3)
C2 N1 C18 117.0(2)
C2 N1 Rh1 129.42(19)
C18 N1 Rh1 113.53(17)
N1 C2 C3 120.3(3)
N4 C3 C2 124.1(3)
C3 N4 C5 116.1(2)
N4 C5 C18 120.9(3)
N4 C5 C6 120.8(3)
C18 C5 C6 118.4(2)
C7 C6 C11 119.4(3)
C7 C6 C5 120.8(3)
C11 C6 C5 119.8(3)
C8 C7 C6 120.7(3)
C7 C8 C9 120.0(3)
C10 C9 C8 120.3(3)
C9 C10 C11 121.4(3)
C10 C11 C6 118.3(3)
C10 C11 C12 121.7(3)
C6 C11 C12 120.0(3)
C13 C12 C17 116.7(3)
C13 C12 C11 124.0(3)
C17 C12 C11 119.3(2)
C14 C13 C12 119.8(3)
C13 C14 C15 122.6(3)
C16 C15 C14 119.8(3)
C15 C16 C17 117.4(2)
C15 C16 Rh1 130.0(2)
C17 C16 Rh1 112.57(19)
C16 C17 C12 123.6(2)
C16 C17 C18 116.7(2)
C12 C17 C18 119.6(2)
N1 C18 C5 121.6(2)
N1 C18 C17 115.7(2)
C5 C18 C17 122.7(3)
C21 P20 C31 101.63(14)
C21 P20 C41 100.90(12)
C31 P20 C41 107.02(14)
C21 P20 Rh1 118.13(9)
C31 P20 Rh1 114.40(9)
C41 P20 Rh1 113.16(9)
C26 C21 C22 119.4(3)
C26 C21 P20 122.6(2)
C22 C21 P20 118.0(2)
C23 C22 C21 120.3(3)
C22 C23 C24 120.1(3)
C25 C24 C23 119.9(3)
C24 C25 C26 120.6(3)
C21 C26 C25 119.7(3)
C36 C31 C32 119.4(3)
C36 C31 P20 119.0(3)
C32 C31 P20 121.5(3)
C31 C32 C33 119.2(4)
C34 C33 C32 120.4(5)
C35 C34 C33 119.9(4)
C34 C35 C36 120.7(5)
C31 C36 C35 120.2(5)
C42 C41 C46 118.8(3)
C42 C41 P20 124.9(2)
C46 C41 P20 116.3(2)
C43 C42 C41 120.4(3)
C44 C43 C42 120.3(3)
C43 C44 C45 119.9(3)
C44 C45 C46 119.9(3)
C45 C46 C41 120.6(3)
C61 P50 C71 99.34(12)
C61 P50 C51 105.54(13)
C71 P50 C51 102.11(14)
C61 P50 Rh1 111.22(9)
C71 P50 Rh1 119.25(9)
C51 P50 Rh1 117.16(10)
C56 C51 C52 119.3(3)
C56 C51 P50 120.4(3)
C52 C51 P50 120.3(3)
C53 C52 C51 119.4(4)
C54 C53 C52 121.1(5)
C53 C54 C55 119.9(4)
C54 C55 C56 119.9(4)
C55 C56 C51 120.2(4)
C66 C61 C62 119.2(3)
C66 C61 P50 125.4(2)
C62 C61 P50 115.4(2)
C63 C62 C61 120.6(3)
C62 C63 C64 119.9(3)
C65 C64 C63 120.1(3)
C64 C65 C66 120.5(3)
C61 C66 C65 119.7(3)
C72 C71 C76 119.2(3)
C72 C71 P50 123.5(2)
C76 C71 P50 117.3(2)
C71 C72 C73 119.8(3)
C74 C73 C72 120.5(3)
C75 C74 C73 119.8(3)
C74 C75 C76 120.4(3)
C75 C76 C71 120.3(3)
Cl82 C80 Cl81 108.9(4)
Cl86 C85 Cl87 108.6(6)
Cl91 C90 Cl92 110.2(4)
Cl97 C95 Cl96 106.3(5)

loop_
_geom_bond_atom_site_label_1
_geom_bond_atom_site_label_2
_geom_bond_distance
Rh1 C16 2.012(3)
Rh1 N1 2.048(2)
Rh1 Cl2 2.3539(7)
Rh1 P20 2.3614(9)
Rh1 P50 2.3902(9)
Rh1 Cl1 2.4791(7)
N1 C2 1.334(3)
N1 C18 1.365(3)
C2 C3 1.389(4)
C3 N4 1.331(4)
N4 C5 1.352(4)
C5 C18 1.398(4)
C5 C6 1.459(4)
C6 C7 1.404(4)
C6 C11 1.421(4)
C7 C8 1.377(5)
C8 C9 1.399(5)
C9 C10 1.366(5)
C10 C11 1.406(4)
C11 C12 1.462(4)
C12 C13 1.400(4)
C12 C17 1.411(4)
C13 C14 1.376(4)
C14 C15 1.392(4)
C15 C16 1.381(4)
C16 C17 1.406(4)
C17 C18 1.425(4)
P20 C21 1.827(3)
P20 C31 1.834(3)
P20 C41 1.836(3)
C21 C26 1.389(4)
C21 C22 1.398(4)
C22 C23 1.380(4)
C23 C24 1.387(4)
C24 C25 1.376(4)
C25 C26 1.391(4)
C31 C36 1.387(5)
C31 C32 1.392(5)
C32 C33 1.399(5)
C33 C34 1.385(8)
C34 C35 1.358(9)
C35 C36 1.389(6)
C41 C42 1.390(4)
C41 C46 1.393(4)
C42 C43 1.389(4)
C43 C44 1.378(4)
C44 C45 1.385(4)
C45 C46 1.390(4)
P50 C61 1.821(3)
P50 C71 1.834(3)
P50 C51 1.839(3)
C51 C56 1.393(5)
C51 C52 1.396(5)
C52 C53 1.391(5)
C53 C54 1.369(8)
C54 C55 1.384(8)
C55 C56 1.393(5)
C61 C66 1.388(4)
C61 C62 1.397(4)
C62 C63 1.381(4)
C63 C64 1.384(4)
C64 C65 1.375(5)
C65 C66 1.395(4)
C71 C72 1.381(4)
C71 C76 1.401(4)
C72 C73 1.397(4)
C73 C74 1.377(5)
C74 C75 1.374(5)
C75 C76 1.382(4)
C80 Cl82 1.765(7)
C80 Cl81 1.772(6)
C85 Cl86 1.785(9)
C85 Cl87 1.786(10)
C90 Cl91 1.783(6)
C90 Cl92 1.802(7)
C95 Cl97 1.786(9)
C95 Cl96 1.792(7)
